data_4035572
loop_
_publ_author_name
'Nechaev, Anton A.'
'Van Hecke, Kristof'
'Zaman, Manzoor'
'Kashtanov, Stepan'
'Ungur, Liviu'
'Pereshivko, Olga P.'
'Peshkov, Vsevolod A.'
'Van der Eycken, Erik V.'

_publ_section_title
;
 Gold-Catalyzed Post-Ugi Ipso-Cyclization with Switchable
 Diastereoselectivity.
;
_journal_issue 15
_journal_name_full 'The Journal of organic chemistry'
_journal_page_first 8170
_journal_page_last 8182
_journal_paper_doi 10.1021/acs.joc.8b00953
_journal_volume 83
_journal_year 2018
_chemical_formula_moiety 'C22 H24 N2 O3'
_chemical_formula_sum 'C22 H24 N2 O3'
_chemical_formula_weight 364.43
_space_group_crystal_system monoclinic
_space_group_IT_number 14
_space_group_name_Hall '-P 2ybc'
_space_group_name_H-M_alt 'P 1 21/c 1'
_atom_sites_solution_hydrogens mixed
_atom_sites_solution_primary direct
_audit_creation_date 2017-09-18
_audit_creation_method
;
Olex2 1.2
(compiled Aug 10 2017 17:28:52 for OlexSys, GUI svn.r5381)
;
_cell_angle_alpha 90
_cell_angle_beta 94.685(2)
_cell_angle_gamma 90
_cell_formula_units_Z 8
_cell_length_a 15.6066(4)
_cell_length_b 11.2438(2)
_cell_length_c 22.0936(5)
_cell_measurement_reflns_used 14685
_cell_measurement_temperature 100.0(1)
_cell_measurement_theta_max 66.9650
_cell_measurement_theta_min 3.9810
_cell_volume 3863.98(15)
_computing_cell_refinement 'CrysAlisPro 1.171.38.41 (Rigaku OD, 2015)'
_computing_data_collection 'CrysAlisPro 1.171.38.41 (Rigaku OD, 2015)'
_computing_data_reduction 'CrysAlisPro 1.171.38.41 (Rigaku OD, 2015)'
_computing_molecular_graphics 'Olex2 (Dolomanov et al., 2009)'
_computing_publication_material 'Olex2 (Dolomanov et al., 2009)'
_computing_structure_refinement 'ShelXL (Sheldrick, 2015)'
_computing_structure_solution 'ShelXS (Sheldrick, 2008)'
_diffrn_ambient_environment N~2~
_diffrn_ambient_temperature 100.0(1)
_diffrn_detector 'CCD plate'
_diffrn_detector_area_resol_mean 10.4839
_diffrn_detector_type Atlas
_diffrn_measured_fraction_theta_full 0.993
_diffrn_measured_fraction_theta_max 0.993
_diffrn_measurement_details
;
List of Runs (angles in degrees, time in seconds):

  # Type    Start    End  Width  t~exp~   \w     \q     \k     \f   Frames
--------------------------------------------------------------------------
  1  \w    -74.00  36.00   1.00    2.00    --  -41.80  25.00-161.00  110
  2  \w   -120.00  -9.00   1.00    2.00    --  -41.80 -25.00  34.00  111
  3  \w    -36.00  74.00   1.00    2.00    --   41.80 -25.00  34.00  110
  4  \w      9.00 120.00   1.00    2.00    --   41.80  25.00-161.00  111
  5  \w     31.00 141.00   1.00   10.00    --  109.13 -25.00  34.00  110
  6  \w     77.00 178.00   1.00   10.00    --  109.13  25.00-161.00  101
  7  \w     23.00  98.00   1.00    2.00    --   41.80-125.00 -90.00   75
  8  \w     23.00  98.00   1.00    2.00    --   41.80-125.00 150.00   75
  9  \w     83.00 178.00   1.00   10.00    --  109.13  45.00  90.00   95
 10  \w     94.00 178.00   1.00   10.00    --  109.13 125.00  60.00   84
 11  \w     36.00 135.00   1.00   10.00    --  109.13 -45.00 120.00   99
 12  \w     26.00 109.00   1.00   10.00    --  109.13 -94.00  90.00   83
 13  \w     26.00 109.00   1.00   10.00    --  109.13 -94.00 -30.00   83
 14  \w     26.00 109.00   1.00   10.00    --  109.13 -94.00   0.00   83
 15  \w     14.00 115.00   1.00    2.00    --   41.80  57.00  30.00  101
 16  \w      9.00 118.00   1.00    2.00    --   41.80  77.00-180.00  109
 17  \w      9.00 111.00   1.00    2.00    --   41.80  77.00  90.00  102
 18  \w      9.00 118.00   1.00    2.00    --   41.80  77.00 -90.00  109
;
_diffrn_measurement_device 'four-circle diffractometer'
_diffrn_measurement_device_type 'SuperNova, Dual, Cu at zero, Atlas'
_diffrn_measurement_method '\w scans'
_diffrn_orient_matrix_type 'CrysAlisPro convention (1999,Acta A55,543-557)'
_diffrn_orient_matrix_UB_11 0.0974625000
_diffrn_orient_matrix_UB_12 -0.0201847000
_diffrn_orient_matrix_UB_13 0.0127890000
_diffrn_orient_matrix_UB_21 -0.0053599000
_diffrn_orient_matrix_UB_22 0.0409314000
_diffrn_orient_matrix_UB_23 0.0661587000
_diffrn_orient_matrix_UB_31 -0.0168020000
_diffrn_orient_matrix_UB_32 -0.1291166000
_diffrn_orient_matrix_UB_33 0.0189685000
_diffrn_radiation_monochromator mirror
_diffrn_radiation_probe x-ray
_diffrn_radiation_type CuK\a
_diffrn_radiation_wavelength 1.54184
_diffrn_reflns_av_R_equivalents 0.0655
_diffrn_reflns_av_unetI/netI 0.0428
_diffrn_reflns_Laue_measured_fraction_full 0.988
_diffrn_reflns_Laue_measured_fraction_max 0.993
_diffrn_reflns_limit_h_max 18
_diffrn_reflns_limit_h_min -18
_diffrn_reflns_limit_k_max 9
_diffrn_reflns_limit_k_min -13
_diffrn_reflns_limit_l_max 26
_diffrn_reflns_limit_l_min -26
_diffrn_reflns_number 34143
_diffrn_reflns_point_group_measured_fraction_full 0.988
_diffrn_reflns_point_group_measured_fraction_max 0.993
_diffrn_reflns_theta_full 67.684
_diffrn_reflns_theta_max 67.476
_diffrn_reflns_theta_min 4.015
_diffrn_source 'micro-focus sealed X-ray tube'
_diffrn_source_type 'SuperNova (Cu) X-ray Source'
_exptl_absorpt_coefficient_mu 0.673
_exptl_absorpt_correction_T_max 0.989
_exptl_absorpt_correction_T_min 0.976
_exptl_absorpt_correction_type gaussian
_exptl_absorpt_process_details
;
CrysAlisPro 1.171.38.41 (Rigaku Oxford Diffraction, 2015)
Numerical absorption correction based on gaussian integration over
			a multifaceted crystal model
Empirical absorption correction using spherical harmonics,
 implemented in SCALE3 ABSPACK scaling algorithm.
;
_exptl_crystal_colour 'clear colourless'
_exptl_crystal_colour_lustre clear
_exptl_crystal_colour_primary colourless
_exptl_crystal_density_diffrn 1.253
_exptl_crystal_description 'rect. Prism'
_exptl_crystal_F_000 1552
_exptl_crystal_size_max 0.245
_exptl_crystal_size_mid 0.124
_exptl_crystal_size_min 0.088
_refine_diff_density_max 0.218
_refine_diff_density_min -0.235
_refine_diff_density_rms 0.045
_refine_ls_extinction_method none
_refine_ls_goodness_of_fit_ref 1.031
_refine_ls_hydrogen_treatment mixed
_refine_ls_matrix_type full
_refine_ls_number_parameters 501
_refine_ls_number_reflns 6911
_refine_ls_number_restraints 2
_refine_ls_restrained_S_all 1.031
_refine_ls_R_factor_all 0.0530
_refine_ls_R_factor_gt 0.0432
_refine_ls_shift/su_max 0.000
_refine_ls_shift/su_mean 0.000
_refine_ls_structure_factor_coef Fsqd
_refine_ls_weighting_details 'w=1/[\s^2^(Fo^2^)+(0.0605P)^2^+0.8731P] where P=(Fo^2^+2Fc^2^)/3'
_refine_ls_weighting_scheme calc
_refine_ls_wR_factor_gt 0.1115
_refine_ls_wR_factor_ref 0.1217
_reflns_Friedel_coverage 0.000
_reflns_number_gt 5726
_reflns_number_total 6911
_reflns_threshold_expression 'I > 2\s(I)'
_cod_data_source_file jo8b00953_si_003.cif
_cod_data_source_block evde_ugent010
_cod_database_code 4035572
_shelxl_version_number 2013-4
_chemical_oxdiff_formula 'C22 H24 N2 O3'
_shelx_space_group_comment
;
The symmetry employed for this shelxl refinement is uniquely defined
by the following loop, which should always be used as a source of
symmetry information in preference to the above space-group names.
They are only intended as comments.
;
_shelx_estimated_absorpt_t_max 0.943
_shelx_estimated_absorpt_t_min 0.852
_reflns_odcompleteness_completeness 99.89
_reflns_odcompleteness_iscentric 1
_reflns_odcompleteness_theta 66.97
_olex2_refinement_description
;
1. Fixed Uiso
 At 1.2 times of:
  All C(H) groups, All C(H,H) groups
 At 1.5 times of:
  All C(H,H,H) groups
2. Restrained distances
 N4-H4 = N2-H2
 0.88 with sigma of 0.01
3.a Ternary CH refined with riding coordinates:
 C11(H11), C33(H33)
3.b Aromatic/amide H refined with riding coordinates:
 C3(H3), C7(H7), C8(H8), C9(H9), C10(H10), C13(H13), C14(H14), C15(H15),
 C16(H16), C17(H17), C25(H25), C29(H29), C30(H30), C31(H31), C32(H32), C35(H35),
  C36(H36), C37(H37), C38(H38), C39(H39)
3.c Idealised Me refined as rotating group:
 C5(H5A,H5B,H5C), C20(H20A,H20B,H20C), C21(H21A,H21B,H21C), C22(H22A,H22B,
 H22C), C27(H27A,H27B,H27C), C42(H42A,H42B,H42C), C43(H43A,H43B,H43C), C44(H44A,
 H44B,H44C)
;
_olex2_exptl_crystal_mounting_method 'mounted on a nylon loop'
_olex2_submission_special_instructions 'No special instructions were received'
_oxdiff_exptl_absorpt_empirical_details
;
Empirical correction (ABSPACK) includes:
- Absorption correction using spherical harmonics
- Frame scaling
;
_oxdiff_exptl_absorpt_empirical_full_max 2.360
_oxdiff_exptl_absorpt_empirical_full_min 0.748

loop_
_space_group_symop_operation_xyz
'x, y, z'
'-x, y+1/2, -z+1/2'
'-x, -y, -z'
'x, -y-1/2, z-1/2'

loop_
_atom_site_label
_atom_site_type_symbol
_atom_site_fract_x
_atom_site_fract_y
_atom_site_fract_z
_atom_site_U_iso_or_equiv
_atom_site_adp_type
_atom_site_occupancy
_atom_site_site_symmetry_order
_atom_site_calc_flag
_atom_site_refinement_flags_posn
O1 O 0.37862(8) 0.59239(10) -0.01501(5) 0.0270(3) Uani 1 1 d .
O2 O 0.41385(8) 0.61940(10) 0.18131(5) 0.0275(3) Uani 1 1 d .
O3 O 0.53516(8) 0.82175(10) -0.01953(5) 0.0296(3) Uani 1 1 d .
N1 N 0.44229(9) 0.70274(12) 0.06372(6) 0.0208(3) Uani 1 1 d .
N2 N 0.62206(9) 0.65970(12) -0.02758(6) 0.0225(3) Uani 1 1 d D
C1 C 0.41635(10) 0.78237(14) 0.11097(7) 0.0200(3) Uani 1 1 d .
C2 C 0.31835(10) 0.78691(14) 0.09673(7) 0.0217(3) Uani 1 1 d .
C3 C 0.29631(11) 0.71700(15) 0.04953(7) 0.0237(3) Uani 1 1 d .
H3 H 0.2392 0.7041 0.0325 0.028 Uiso 1 1 calc R
C4 C 0.37376(11) 0.66260(14) 0.02750(7) 0.0220(3) Uani 1 1 d .
C5 C 0.26203(11) 0.85903(16) 0.13378(8) 0.0277(4) Uani 1 1 d .
H5A H 0.2654 0.8281 0.1754 0.042 Uiso 1 1 calc GR
H5B H 0.2025 0.8543 0.1160 0.042 Uiso 1 1 calc GR
H5C H 0.2811 0.9421 0.1343 0.042 Uiso 1 1 calc GR
C6 C 0.42933(10) 0.72434(14) 0.17491(7) 0.0208(3) Uani 1 1 d .
C7 C 0.45648(11) 0.80216(16) 0.22548(8) 0.0276(4) Uani 1 1 d .
H7 H 0.4600 0.7713 0.2656 0.033 Uiso 1 1 calc R
C8 C 0.47669(11) 0.91688(16) 0.21660(8) 0.0301(4) Uani 1 1 d .
H8 H 0.4945 0.9647 0.2508 0.036 Uiso 1 1 calc R
C9 C 0.47229(11) 0.97001(15) 0.15677(8) 0.0287(4) Uani 1 1 d .
H9 H 0.4858 1.0519 0.1530 0.034 Uiso 1 1 calc R
C10 C 0.44984(10) 0.90736(14) 0.10686(8) 0.0236(3) Uani 1 1 d .
H10 H 0.4550 0.9420 0.0681 0.028 Uiso 1 1 calc R
C11 C 0.52917(10) 0.66242(14) 0.05414(7) 0.0207(3) Uani 1 1 d .
H11 H 0.5257 0.5753 0.0451 0.025 Uiso 1 1 calc R
C12 C 0.59140(10) 0.67810(14) 0.11026(7) 0.0207(3) Uani 1 1 d .
C13 C 0.60726(11) 0.58254(16) 0.14954(8) 0.0276(4) Uani 1 1 d .
H13 H 0.5819 0.5074 0.1399 0.033 Uiso 1 1 calc R
C14 C 0.65987(11) 0.59636(19) 0.20267(8) 0.0338(4) Uani 1 1 d .
H14 H 0.6702 0.5309 0.2295 0.041 Uiso 1 1 calc R
C15 C 0.69734(11) 0.70558(19) 0.21673(8) 0.0351(4) Uani 1 1 d .
H15 H 0.7320 0.7157 0.2537 0.042 Uiso 1 1 calc R
C16 C 0.68433(11) 0.79992(18) 0.17696(8) 0.0319(4) Uani 1 1 d .
H16 H 0.7113 0.8742 0.1862 0.038 Uiso 1 1 calc R
C17 C 0.63192(11) 0.78619(15) 0.12356(8) 0.0252(4) Uani 1 1 d .
H17 H 0.6237 0.8508 0.0960 0.030 Uiso 1 1 calc R
C18 C 0.56167(11) 0.72428(14) -0.00215(7) 0.0221(3) Uani 1 1 d .
C19 C 0.66081(11) 0.68958(14) -0.08457(7) 0.0221(3) Uani 1 1 d .
C20 C 0.70542(12) 0.81020(16) -0.07923(8) 0.0315(4) Uani 1 1 d .
H20A H 0.6626 0.8725 -0.0742 0.047 Uiso 1 1 calc GR
H20B H 0.7345 0.8257 -0.1161 0.047 Uiso 1 1 calc GR
H20C H 0.7478 0.8100 -0.0440 0.047 Uiso 1 1 calc GR
C21 C 0.59053(12) 0.68889(16) -0.13690(7) 0.0278(4) Uani 1 1 d .
H21A H 0.5667 0.6085 -0.1419 0.042 Uiso 1 1 calc GR
H21B H 0.6150 0.7133 -0.1744 0.042 Uiso 1 1 calc GR
H21C H 0.5448 0.7444 -0.1279 0.042 Uiso 1 1 calc GR
C22 C 0.72615(12) 0.59235(16) -0.09499(8) 0.0314(4) Uani 1 1 d .
H22A H 0.7688 0.5883 -0.0600 0.047 Uiso 1 1 calc GR
H22B H 0.7550 0.6106 -0.1316 0.047 Uiso 1 1 calc GR
H22C H 0.6966 0.5157 -0.1001 0.047 Uiso 1 1 calc GR
O4 O 0.14765(8) 1.00031(10) 0.01072(5) 0.0257(3) Uani 1 1 d .
O5 O 0.15311(8) 0.97956(11) -0.18910(5) 0.0310(3) Uani 1 1 d .
O6 O 0.09005(7) 0.70466(10) 0.00547(5) 0.0261(3) Uani 1 1 d .
N3 N 0.12941(9) 0.88081(12) -0.07341(6) 0.0206(3) Uani 1 1 d .
N4 N -0.03814(9) 0.79153(12) 0.02016(6) 0.0230(3) Uani 1 1 d D
C23 C 0.18185(11) 0.82272(14) -0.11631(7) 0.0217(3) Uani 1 1 d .
C24 C 0.17699(11) 0.94727(13) -0.03171(7) 0.0213(3) Uani 1 1 d .
C25 C 0.26692(11) 0.93982(14) -0.04753(7) 0.0240(3) Uani 1 1 d .
H25 H 0.3141 0.9803 -0.0268 0.029 Uiso 1 1 calc R
C26 C 0.27235(11) 0.86833(15) -0.09487(8) 0.0245(4) Uani 1 1 d .
C27 C 0.34920(12) 0.83185(18) -0.12584(9) 0.0338(4) Uani 1 1 d .
H27A H 0.3474 0.8692 -0.1660 0.051 Uiso 1 1 calc GR
H27B H 0.3495 0.7452 -0.1304 0.051 Uiso 1 1 calc GR
H27C H 0.4014 0.8571 -0.1015 0.051 Uiso 1 1 calc GR
C28 C 0.16186(11) 0.87282(15) -0.18167(7) 0.0237(3) Uani 1 1 d .
C29 C 0.15763(13) 0.78823(17) -0.23154(8) 0.0326(4) Uani 1 1 d .
H29 H 0.1489 0.8168 -0.2720 0.039 Uiso 1 1 calc R
C30 C 0.16577(13) 0.67067(17) -0.22188(8) 0.0351(4) Uani 1 1 d .
H30 H 0.1620 0.6185 -0.2558 0.042 Uiso 1 1 calc R
C31 C 0.18002(12) 0.62072(16) -0.16159(8) 0.0294(4) Uani 1 1 d .
H31 H 0.1871 0.5372 -0.1571 0.035 Uiso 1 1 calc R
C32 C 0.18343(11) 0.68901(15) -0.11228(8) 0.0247(4) Uani 1 1 d .
H32 H 0.1870 0.6524 -0.0734 0.030 Uiso 1 1 calc R
C33 C 0.03860(10) 0.85853(14) -0.06460(7) 0.0205(3) Uani 1 1 d .
H33 H 0.0114 0.9364 -0.0555 0.025 Uiso 1 1 calc R
C34 C -0.00955(10) 0.80724(15) -0.12136(7) 0.0214(3) Uani 1 1 d .
C35 C -0.02532(11) 0.68579(15) -0.12748(8) 0.0257(4) Uani 1 1 d .
H35 H -0.0081 0.6335 -0.0950 0.031 Uiso 1 1 calc R
C36 C -0.06617(11) 0.64045(16) -0.18089(8) 0.0290(4) Uani 1 1 d .
H36 H -0.0759 0.5573 -0.1850 0.035 Uiso 1 1 calc R
C37 C -0.09259(11) 0.71623(17) -0.22781(8) 0.0298(4) Uani 1 1 d .
H37 H -0.1198 0.6852 -0.2645 0.036 Uiso 1 1 calc R
C38 C -0.07951(12) 0.83798(17) -0.22154(8) 0.0313(4) Uani 1 1 d .
H38 H -0.0989 0.8903 -0.2535 0.038 Uiso 1 1 calc R
C39 C -0.03807(11) 0.88298(15) -0.16846(8) 0.0266(4) Uani 1 1 d .
H39 H -0.0291 0.9663 -0.1643 0.032 Uiso 1 1 calc R
C40 C 0.03322(10) 0.77717(14) -0.00888(7) 0.0209(3) Uani 1 1 d .
C41 C -0.05958(11) 0.71894(15) 0.07258(7) 0.0246(4) Uani 1 1 d .
C42 C -0.06641(13) 0.58899(16) 0.05423(9) 0.0354(4) Uani 1 1 d .
H42A H -0.1080 0.5806 0.0188 0.053 Uiso 1 1 calc GR
H42B H -0.0856 0.5421 0.0880 0.053 Uiso 1 1 calc GR
H42C H -0.0100 0.5603 0.0441 0.053 Uiso 1 1 calc GR
C43 C -0.14588(13) 0.76277(17) 0.09106(9) 0.0348(4) Uani 1 1 d .
H43A H -0.1408 0.8463 0.1035 0.052 Uiso 1 1 calc GR
H43B H -0.1632 0.7148 0.1250 0.052 Uiso 1 1 calc GR
H43C H -0.1892 0.7554 0.0566 0.052 Uiso 1 1 calc GR
C44 C 0.00961(14) 0.7349(2) 0.12489(8) 0.0396(5) Uani 1 1 d .
H44A H 0.0651 0.7079 0.1122 0.059 Uiso 1 1 calc GR
H44B H -0.0055 0.6880 0.1599 0.059 Uiso 1 1 calc GR
H44C H 0.0136 0.8191 0.1362 0.059 Uiso 1 1 calc GR
H2 H 0.6308(15) 0.5876(12) -0.0127(10) 0.048 Uiso 1 1 d DR
H4 H -0.0716(13) 0.8528(15) 0.0076(10) 0.048 Uiso 1 1 d DR

loop_
_atom_site_aniso_label
_atom_site_aniso_U_11
_atom_site_aniso_U_22
_atom_site_aniso_U_33
_atom_site_aniso_U_23
_atom_site_aniso_U_13
_atom_site_aniso_U_12
O1 0.0362(7) 0.0236(6) 0.0203(6) -0.0016(5) -0.0031(5) -0.0005(5)
O2 0.0354(7) 0.0209(6) 0.0262(6) 0.0050(5) 0.0018(5) 0.0006(5)
O3 0.0400(7) 0.0228(6) 0.0269(6) 0.0063(5) 0.0074(5) 0.0067(5)
N1 0.0240(7) 0.0199(6) 0.0185(6) -0.0024(5) 0.0013(5) 0.0006(5)
N2 0.0283(7) 0.0203(7) 0.0194(7) 0.0024(5) 0.0044(6) 0.0021(6)
C1 0.0252(8) 0.0173(7) 0.0173(7) 0.0006(6) 0.0012(6) 0.0006(6)
C2 0.0234(8) 0.0192(7) 0.0223(8) 0.0067(6) 0.0013(6) 0.0019(6)
C3 0.0239(8) 0.0241(8) 0.0223(8) 0.0035(7) -0.0026(7) 0.0001(7)
C4 0.0298(9) 0.0190(7) 0.0167(7) 0.0040(6) -0.0013(7) -0.0001(6)
C5 0.0258(8) 0.0287(9) 0.0289(9) 0.0014(7) 0.0040(7) 0.0022(7)
C6 0.0203(7) 0.0230(8) 0.0190(8) 0.0011(6) 0.0014(6) 0.0031(6)
C7 0.0301(9) 0.0332(9) 0.0192(8) -0.0035(7) 0.0000(7) 0.0007(7)
C8 0.0288(9) 0.0323(10) 0.0288(9) -0.0129(7) 0.0002(7) -0.0011(7)
C9 0.0266(8) 0.0187(8) 0.0411(10) -0.0037(7) 0.0042(8) -0.0016(7)
C10 0.0249(8) 0.0183(8) 0.0278(8) 0.0030(6) 0.0037(7) 0.0020(6)
C11 0.0263(8) 0.0176(7) 0.0183(7) -0.0005(6) 0.0026(6) 0.0010(6)
C12 0.0214(8) 0.0234(8) 0.0178(7) 0.0005(6) 0.0044(6) 0.0024(6)
C13 0.0263(8) 0.0283(9) 0.0280(9) 0.0045(7) 0.0017(7) 0.0024(7)
C14 0.0261(9) 0.0487(11) 0.0266(9) 0.0120(8) 0.0015(7) 0.0048(8)
C15 0.0224(8) 0.0591(13) 0.0239(9) -0.0037(9) 0.0019(7) 0.0008(8)
C16 0.0243(9) 0.0396(10) 0.0318(9) -0.0108(8) 0.0020(7) -0.0045(8)
C17 0.0233(8) 0.0264(8) 0.0263(8) -0.0014(7) 0.0036(7) -0.0001(7)
C18 0.0266(8) 0.0215(8) 0.0181(7) 0.0002(6) 0.0012(6) 0.0004(6)
C19 0.0275(8) 0.0212(8) 0.0180(7) 0.0002(6) 0.0040(7) -0.0028(7)
C20 0.0363(10) 0.0290(9) 0.0298(9) -0.0019(7) 0.0051(8) -0.0101(8)
C21 0.0326(9) 0.0298(9) 0.0209(8) 0.0007(7) 0.0023(7) -0.0025(7)
C22 0.0341(9) 0.0305(9) 0.0309(9) 0.0024(7) 0.0111(8) 0.0039(8)
O4 0.0322(6) 0.0219(6) 0.0227(6) -0.0019(5) -0.0003(5) 0.0012(5)
O5 0.0392(7) 0.0252(6) 0.0284(6) 0.0058(5) 0.0008(5) 0.0009(5)
O6 0.0247(6) 0.0273(6) 0.0263(6) 0.0061(5) 0.0023(5) 0.0053(5)
N3 0.0227(7) 0.0192(6) 0.0199(6) -0.0021(5) 0.0025(5) -0.0011(5)
N4 0.0267(7) 0.0215(7) 0.0214(7) 0.0027(5) 0.0053(6) 0.0043(6)
C23 0.0236(8) 0.0215(8) 0.0200(8) 0.0007(6) 0.0025(6) 0.0002(6)
C24 0.0274(8) 0.0153(7) 0.0206(8) 0.0043(6) -0.0015(6) 0.0000(6)
C25 0.0256(8) 0.0210(8) 0.0249(8) 0.0040(6) -0.0014(7) -0.0028(6)
C26 0.0243(8) 0.0234(8) 0.0257(8) 0.0079(7) 0.0004(7) -0.0012(7)
C27 0.0278(9) 0.0376(10) 0.0367(10) 0.0029(8) 0.0069(8) 0.0006(8)
C28 0.0234(8) 0.0247(9) 0.0229(8) 0.0035(7) 0.0013(7) -0.0005(7)
C29 0.0427(10) 0.0346(10) 0.0211(8) -0.0005(7) 0.0062(8) -0.0016(8)
C30 0.0462(11) 0.0337(10) 0.0269(9) -0.0076(8) 0.0113(8) -0.0043(8)
C31 0.0360(9) 0.0222(8) 0.0314(9) -0.0010(7) 0.0108(8) -0.0002(7)
C32 0.0274(8) 0.0224(8) 0.0248(8) 0.0023(7) 0.0052(7) 0.0010(7)
C33 0.0229(8) 0.0188(7) 0.0197(8) -0.0003(6) 0.0007(6) 0.0009(6)
C34 0.0215(8) 0.0229(8) 0.0199(8) -0.0011(6) 0.0015(6) 0.0010(6)
C35 0.0282(8) 0.0231(8) 0.0253(8) 0.0015(7) 0.0003(7) -0.0010(7)
C36 0.0297(9) 0.0250(9) 0.0322(9) -0.0052(7) 0.0011(7) -0.0035(7)
C37 0.0280(9) 0.0356(10) 0.0251(8) -0.0064(7) -0.0023(7) -0.0012(8)
C38 0.0336(9) 0.0338(10) 0.0253(9) 0.0018(7) -0.0049(7) 0.0031(8)
C39 0.0317(9) 0.0213(8) 0.0259(8) 0.0000(7) -0.0024(7) 0.0004(7)
C40 0.0234(8) 0.0195(7) 0.0195(8) -0.0015(6) 0.0005(6) -0.0007(6)
C41 0.0298(9) 0.0237(8) 0.0211(8) 0.0030(7) 0.0063(7) 0.0039(7)
C42 0.0444(11) 0.0243(9) 0.0396(10) 0.0025(8) 0.0163(9) -0.0015(8)
C43 0.0390(10) 0.0354(10) 0.0323(9) 0.0113(8) 0.0165(8) 0.0109(8)
C44 0.0425(11) 0.0532(12) 0.0227(9) 0.0029(8) 0.0006(8) -0.0018(10)

loop_
_atom_type_symbol
_atom_type_description
_atom_type_scat_dispersion_real
_atom_type_scat_dispersion_imag
_atom_type_scat_source
C C 0.0181 0.0091 'International Tables Vol C Tables 4.2.6.8 and 6.1.1.4'
H H 0.0000 0.0000 'International Tables Vol C Tables 4.2.6.8 and 6.1.1.4'
N N 0.0311 0.0180 'International Tables Vol C Tables 4.2.6.8 and 6.1.1.4'
O O 0.0492 0.0322 'International Tables Vol C Tables 4.2.6.8 and 6.1.1.4'

loop_
_exptl_crystal_face_index_h
_exptl_crystal_face_index_k
_exptl_crystal_face_index_l
_exptl_crystal_face_perp_dist
-1 -1 14 0.0524
1 1 -14 0.0524
2 7 -3 0.1201
-2 -7 -1 0.0975
-10 0 -4 0.0509
10 0 3 0.0362
-4 -6 3 0.0871
4 4 9 0.0895
-4 0 -13 0.0585
4 0 13 0.0399
8 -1 -10 0.0525
-8 3 6 0.0846
-9 -1 8 0.0689

loop_
_geom_angle_atom_site_label_1
_geom_angle_atom_site_label_2
_geom_angle_atom_site_label_3
_geom_angle
C1 N1 C11 127.57(13)
C4 N1 C1 111.99(13)
C4 N1 C11 120.41(13)
C18 N2 C19 125.50(14)
N1 C1 C2 101.76(12)
N1 C1 C6 111.71(13)
N1 C1 C10 114.35(13)
C2 C1 C6 104.69(12)
C10 C1 C2 107.54(13)
C10 C1 C6 115.27(13)
C3 C2 C1 109.30(14)
C3 C2 C5 128.83(16)
C5 C2 C1 121.85(14)
C2 C3 C4 109.78(15)
O1 C4 N1 124.48(16)
O1 C4 C3 128.36(16)
N1 C4 C3 107.15(14)
O2 C6 C1 120.07(14)
O2 C6 C7 122.89(15)
C7 C6 C1 116.98(14)
C8 C7 C6 121.43(16)
C7 C8 C9 122.31(16)
C10 C9 C8 121.87(16)
C9 C10 C1 120.89(15)
N1 C11 C12 112.58(12)
N1 C11 C18 110.25(13)
C12 C11 C18 111.95(13)
C13 C12 C11 119.23(15)
C17 C12 C11 121.50(14)
C17 C12 C13 119.26(16)
C14 C13 C12 120.34(17)
C15 C14 C13 119.99(17)
C16 C15 C14 120.06(17)
C15 C16 C17 120.05(17)
C16 C17 C12 120.20(17)
O3 C18 N2 125.60(15)
O3 C18 C11 122.09(14)
N2 C18 C11 112.30(13)
N2 C19 C20 110.61(13)
N2 C19 C21 108.96(13)
N2 C19 C22 106.89(13)
C20 C19 C21 110.99(14)
C20 C19 C22 110.04(15)
C22 C19 C21 109.25(14)
C23 N3 C33 127.57(13)
C24 N3 C23 112.51(13)
C24 N3 C33 118.95(13)
C40 N4 C41 124.01(14)
N3 C23 C26 101.56(13)
N3 C23 C28 111.13(13)
N3 C23 C32 114.61(13)
C26 C23 C28 105.89(13)
C32 C23 C26 107.69(13)
C32 C23 C28 114.64(13)
O4 C24 N3 124.49(15)
O4 C24 C25 128.90(15)
N3 C24 C25 106.61(13)
C26 C25 C24 110.12(15)
C25 C26 C23 109.14(14)
C25 C26 C27 129.48(17)
C27 C26 C23 121.38(15)
O5 C28 C23 119.55(15)
O5 C28 C29 123.06(16)
C29 C28 C23 117.36(15)
C30 C29 C28 121.73(16)
C29 C30 C31 122.28(17)
C32 C31 C30 121.54(17)
C31 C32 C23 121.90(15)
N3 C33 C34 111.87(12)
N3 C33 C40 108.87(13)
C34 C33 C40 112.19(13)
C35 C34 C33 121.55(15)
C39 C34 C33 119.43(15)
C39 C34 C35 119.02(15)
C36 C35 C34 120.47(16)
C37 C36 C35 119.95(16)
C36 C37 C38 120.10(16)
C39 C38 C37 119.87(17)
C38 C39 C34 120.54(16)
O6 C40 N4 124.59(15)
O6 C40 C33 121.02(14)
N4 C40 C33 114.37(14)
N4 C41 C42 109.74(14)
N4 C41 C43 107.08(13)
N4 C41 C44 109.70(15)
C42 C41 C43 109.83(15)
C42 C41 C44 110.20(16)
C43 C41 C44 110.23(15)

loop_
_geom_bond_atom_site_label_1
_geom_bond_atom_site_label_2
_geom_bond_distance
O1 C4 1.234(2)
O2 C6 1.215(2)
O3 C18 1.222(2)
N1 C1 1.4574(19)
N1 C4 1.360(2)
N1 C11 1.461(2)
N2 C18 1.348(2)
N2 C19 1.4792(19)
C1 C2 1.537(2)
C1 C6 1.554(2)
C1 C10 1.505(2)
C2 C3 1.328(2)
C2 C5 1.489(2)
C3 C4 1.472(2)
C6 C7 1.455(2)
C7 C8 1.346(3)
C8 C9 1.447(3)
C9 C10 1.331(2)
C11 C12 1.522(2)
C11 C18 1.546(2)
C12 C13 1.391(2)
C12 C17 1.390(2)
C13 C14 1.385(3)
C14 C15 1.384(3)
C15 C16 1.382(3)
C16 C17 1.388(2)
C19 C20 1.525(2)
C19 C21 1.527(2)
C19 C22 1.525(2)
O4 C24 1.231(2)
O5 C28 1.217(2)
O6 C40 1.227(2)
N3 C23 1.456(2)
N3 C24 1.359(2)
N3 C33 1.468(2)
N4 C40 1.340(2)
N4 C41 1.477(2)
C23 C26 1.540(2)
C23 C28 1.558(2)
C23 C32 1.506(2)
C24 C25 1.476(2)
C25 C26 1.327(2)
C26 C27 1.486(2)
C28 C29 1.453(2)
C29 C30 1.343(3)
C30 C31 1.446(3)
C31 C32 1.330(2)
C33 C34 1.522(2)
C33 C40 1.541(2)
C34 C35 1.392(2)
C34 C39 1.389(2)
C35 C36 1.391(2)
C36 C37 1.379(3)
C37 C38 1.389(3)
C38 C39 1.388(2)
C41 C42 1.518(2)
C41 C43 1.521(2)
C41 C44 1.526(3)

loop_
_exptl_oxdiff_crystal_face_indexfrac_h
_exptl_oxdiff_crystal_face_indexfrac_k
_exptl_oxdiff_crystal_face_indexfrac_l
_exptl_oxdiff_crystal_face_x
_exptl_oxdiff_crystal_face_y
_exptl_oxdiff_crystal_face_z
-1.0047 -0.9795 13.9952 0.1008 0.8912 0.4088
1.0047 0.9795 -13.9952 -0.1008 -0.8912 -0.4088
1.9955 6.9884 -3.0129 0.0149 0.0760 -0.9930
-1.9937 -6.9941 -0.9854 -0.0657 -0.3408 0.9179
-9.9892 -0.0085 -4.0092 -1.0247 -0.2121 0.0929
9.9897 0.0071 3.0096 1.0120 0.1459 -0.1117
-3.9943 -5.9901 3.0084 -0.2299 -0.0247 0.8976
3.9901 4.0093 8.9912 0.4229 0.7376 -0.4142
-3.9906 -0.0194 -12.9988 -0.5548 -0.8394 -0.1770
3.9906 0.0194 12.9988 0.5548 0.8394 0.1770
7.9978 -1.0106 -9.9846 0.6722 -0.7448 -0.1933
-7.9972 3.0027 5.9817 -0.7635 0.5615 -0.1399
-8.9949 -0.9902 7.9891 -0.7545 0.5362 0.4305
